data_7049324
loop_
_publ_author_name
'Cui, Peng'
'Hoffbauer, Melissa R.'
'Vyushkova, Mariya'
'Iluc, Vlad M.'

_publ_section_title
;
 Oxidation reactions of a nucleophilic palladium carbene: mono and
 bi-radical carbenes.
;
_journal_issue 26
_journal_name_full 'Dalton transactions (Cambridge, England : 2003)'
_journal_page_first 9663
_journal_page_last 9668
_journal_paper_doi 10.1039/c9dt00585d
_journal_volume 48
_journal_year 2019
_chemical_formula_sum 'C85 H123 O2 P4 Pd2'
_chemical_formula_weight 1513.51
_space_group_crystal_system triclinic
_space_group_IT_number 2
_space_group_name_Hall '-P 1'
_space_group_name_H-M_alt 'P -1'
_symmetry_space_group_name_Hall '-P 1'
_symmetry_space_group_name_H-M 'P -1'
_atom_sites_solution_hydrogens geom
_audit_creation_method SHELXL-2013
_audit_update_record
;
2019-01-29 deposited with the CCDC.    2019-03-12 downloaded from the CCDC.
;
_cell_angle_alpha 100.199(3)
_cell_angle_beta 109.735(2)
_cell_angle_gamma 98.037(3)
_cell_formula_units_Z 1
_cell_length_a 11.8407(12)
_cell_length_b 13.4567(13)
_cell_length_c 13.9043(13)
_cell_measurement_reflns_used 9837
_cell_measurement_temperature 120(2)
_cell_measurement_theta_max 22.5
_cell_measurement_theta_min 2.27
_cell_volume 2004.2(3)
_computing_structure_refinement 'SHELXL-2013 (Sheldrick, 2013)'
_diffrn_ambient_temperature 120(2)
_diffrn_measured_fraction_theta_full 1.000
_diffrn_measured_fraction_theta_max 1.000
_diffrn_measurement_device_type 'Bruker APEX-II'
_diffrn_radiation_type MoK\a
_diffrn_radiation_wavelength 0.71073
_diffrn_reflns_av_R_equivalents 0.0384
_diffrn_reflns_av_unetI/netI 0.0246
_diffrn_reflns_Laue_measured_fraction_full 1.000
_diffrn_reflns_Laue_measured_fraction_max 1.000
_diffrn_reflns_limit_h_max 14
_diffrn_reflns_limit_h_min -14
_diffrn_reflns_limit_k_max 16
_diffrn_reflns_limit_k_min -16
_diffrn_reflns_limit_l_max 16
_diffrn_reflns_limit_l_min -16
_diffrn_reflns_number 48850
_diffrn_reflns_point_group_measured_fraction_full 1.000
_diffrn_reflns_point_group_measured_fraction_max 1.000
_diffrn_reflns_theta_full 25.000
_diffrn_reflns_theta_max 24.999
_diffrn_reflns_theta_min 1.575
_exptl_absorpt_coefficient_mu 0.573
_exptl_absorpt_correction_T_max 0.7456
_exptl_absorpt_correction_T_min 0.6895
_exptl_absorpt_correction_type multi-scan
_exptl_absorpt_process_details 'Bruker AXS area detector scaling and absorption correction'
_exptl_crystal_density_diffrn 1.254
_exptl_crystal_description block
_exptl_crystal_F_000 801
_exptl_crystal_size_max 0.110
_exptl_crystal_size_mid 0.100
_exptl_crystal_size_min 0.090
_refine_diff_density_max 0.554
_refine_diff_density_min -0.330
_refine_diff_density_rms 0.058
_refine_ls_extinction_method none
_refine_ls_goodness_of_fit_ref 1.045
_refine_ls_hydrogen_treatment constr
_refine_ls_matrix_type full
_refine_ls_number_parameters 434
_refine_ls_number_reflns 7042
_refine_ls_number_restraints 0
_refine_ls_restrained_S_all 1.045
_refine_ls_R_factor_all 0.0361
_refine_ls_R_factor_gt 0.0287
_refine_ls_shift/su_max 0.001
_refine_ls_shift/su_mean 0.000
_refine_ls_structure_factor_coef Fsqd
_refine_ls_weighting_details 'w=1/[\s^2^(Fo^2^)+(0.0358P)^2^+1.3679P] where P=(Fo^2^+2Fc^2^)/3'
_refine_ls_weighting_scheme calc
_refine_ls_wR_factor_gt 0.0698
_refine_ls_wR_factor_ref 0.0724
_reflns_Friedel_coverage 0.000
_reflns_number_gt 6199
_reflns_number_total 7042
_reflns_threshold_expression 'I > 2\s(I)'
_cod_data_source_file c9dt00585d2.cif
_cod_data_source_block pc65b
_cod_depositor_comments 'Adding full bibliography for 7049322--7049324.cif.'
_cod_database_code 7049324
_shelx_space_group_comment
;
The symmetry employed for this shelxl refinement is uniquely defined
by the following loop, which should always be used as a source of
symmetry information in preference to the above space-group names.
They are only intended as comments.
;
_shelx_estimated_absorpt_t_min 0.940
_shelx_estimated_absorpt_t_max 0.950
_shelxl_version_number 2013-4

loop_
_space_group_symop_operation_xyz
'x, y, z'
'-x, -y, -z'

loop_
_atom_site_label
_atom_site_type_symbol
_atom_site_fract_x
_atom_site_fract_y
_atom_site_fract_z
_atom_site_U_iso_or_equiv
_atom_site_adp_type
_atom_site_occupancy
_atom_site_site_symmetry_order
_atom_site_calc_flag
_atom_site_refinement_flags_posn
_atom_site_refinement_flags_adp
_atom_site_refinement_flags_occupancy
_atom_site_disorder_assembly
_atom_site_disorder_group
Pd Pd 0.14223(2) 0.22633(2) 0.30749(2) 0.02237(7) Uani 1 1 d . . . . .
C24 C 0.4641(2) 0.3898(2) 0.72024(18) 0.0296(5) Uani 1 1 d . . . . .
P2 P 0.32016(5) 0.20064(5) 0.41963(5) 0.02577(14) Uani 1 1 d . . . . .
C25 C 0.3787(2) 0.45329(19) 0.70664(18) 0.0301(5) Uani 1 1 d . . . . .
H25 H 0.3849 0.5048 0.7656 0.036 Uiso 1 1 calc R U . . .
C26 C 0.2860(2) 0.44410(18) 0.61107(18) 0.0286(5) Uani 1 1 d . . . . .
H26 H 0.2293 0.4882 0.6063 0.034 Uiso 1 1 calc R U . . .
C C 0.1844(2) 0.35963(18) 0.41565(18) 0.0272(5) Uani 1 1 d . . . . .
C11 C 0.1275(2) 0.44367(18) 0.38610(17) 0.0260(5) Uani 1 1 d . . . . .
C12 C 0.0177(2) 0.42169(17) 0.29658(17) 0.0247(5) Uani 1 1 d . . . . .
C13 C -0.0382(2) 0.50021(18) 0.26303(17) 0.0256(5) Uani 1 1 d . . . . .
H13 H -0.1141 0.4821 0.2047 0.031 Uiso 1 1 calc R U . . .
C15 C 0.1235(2) 0.62578(18) 0.39888(18) 0.0299(5) Uani 1 1 d . . . . .
H15 H 0.1617 0.6959 0.4341 0.036 Uiso 1 1 calc R U . . .
C14 C 0.0128(2) 0.60390(18) 0.31155(18) 0.0264(5) Uani 1 1 d . . . . .
C16 C 0.1786(2) 0.54937(18) 0.43535(18) 0.0311(6) Uani 1 1 d . . . . .
H16 H 0.2530 0.5682 0.4953 0.037 Uiso 1 1 calc R U . . .
C17 C 0.0566(2) 0.7522(2) 0.2369(2) 0.0373(6) Uani 1 1 d . . . . .
H17A H 0.1315 0.7836 0.2991 0.056 Uiso 1 1 calc R U . . .
H17B H 0.0232 0.8066 0.2055 0.056 Uiso 1 1 calc R U . . .
H17C H 0.0761 0.7050 0.1854 0.056 Uiso 1 1 calc R U . . .
C63 C 0.4799(8) -0.0462(6) 0.1998(6) 0.077(2) Uani 0.5 1 d . . P . .
H63A H 0.5195 -0.0134 0.2752 0.092 Uiso 0.5 1 calc R U P . .
H63B H 0.4986 -0.1148 0.1859 0.092 Uiso 0.5 1 calc R U P . .
H63C H 0.3907 -0.0533 0.1781 0.092 Uiso 0.5 1 calc R U P . .
C62 C 0.5206(4) 0.0106(3) 0.1469(3) 0.0713(11) Uani 1 1 d . . . . .
H62A H 0.6113 0.0207 0.1733 0.086 Uiso 1 1 calc R U . . .
H62B H 0.5011 0.0795 0.1621 0.086 Uiso 1 1 calc R U . . .
C61 C 0.4710(3) -0.0311(2) 0.0285(3) 0.0611(9) Uani 1 1 d . . . . .
H61A H 0.4832 -0.1026 0.0130 0.073 Uiso 1 1 calc R U . . .
H61B H 0.3815 -0.0343 0.0008 0.073 Uiso 1 1 calc R U . . .
C10 C -0.0383(2) 0.69217(18) 0.26916(18) 0.0288(5) Uani 1 1 d . . . . .
C18 C -0.0642(3) 0.7650(2) 0.3533(2) 0.0397(6) Uani 1 1 d . . . . .
H18A H 0.0117 0.7926 0.4154 0.060 Uiso 1 1 calc R U . . .
H18B H -0.1264 0.7270 0.3730 0.060 Uiso 1 1 calc R U . . .
H18C H -0.0944 0.8222 0.3252 0.060 Uiso 1 1 calc R U . . .
C19 C -0.1572(2) 0.6514(2) 0.1720(2) 0.0349(6) Uani 1 1 d . . . . .
H19A H -0.1849 0.7095 0.1442 0.052 Uiso 1 1 calc R U . . .
H19B H -0.2207 0.6151 0.1917 0.052 Uiso 1 1 calc R U . . .
H19C H -0.1422 0.6035 0.1181 0.052 Uiso 1 1 calc R U . . .
C21 C 0.2739(2) 0.37046(17) 0.52024(17) 0.0255(5) Uani 1 1 d . . . . .
C20 C 0.5678(3) 0.4035(3) 0.8262(2) 0.0477(5) Uani 1 1 d . . . . .
C22 C 0.3541(2) 0.30129(18) 0.53623(17) 0.0249(5) Uani 1 1 d . . . . .
C23 C 0.4464(2) 0.3116(2) 0.63335(18) 0.0294(5) Uani 1 1 d . . . . .
H23 H 0.4988 0.2637 0.6405 0.035 Uiso 1 1 calc R U . . .
P1 P -0.02747(5) 0.28794(4) 0.22196(4) 0.02145(13) Uani 1 1 d . . . . .
O O 0.1141(2) 0.08089(14) 0.21455(14) 0.0512(6) Uani 1 1 d . . . . .
C27 C 0.6237(5) 0.5266(5) 0.8752(4) 0.0477(5) Uani 0.598(4) 1 d . . P A 1
H27A H 0.6933 0.5376 0.9417 0.072 Uiso 0.598(4) 1 calc R U P A 1
H27B H 0.5600 0.5602 0.8878 0.072 Uiso 0.598(4) 1 calc R U P A 1
H27C H 0.6514 0.5563 0.8255 0.072 Uiso 0.598(4) 1 calc R U P A 1
C28 C 0.6731(6) 0.3615(5) 0.8187(4) 0.0477(5) Uani 0.598(4) 1 d . . P A 1
H28A H 0.6496 0.2858 0.7978 0.072 Uiso 0.598(4) 1 calc R U P A 1
H28B H 0.7412 0.3834 0.8873 0.072 Uiso 0.598(4) 1 calc R U P A 1
H28C H 0.6991 0.3872 0.7661 0.072 Uiso 0.598(4) 1 calc R U P A 1
C29 C 0.5189(4) 0.3653(5) 0.9019(4) 0.0477(5) Uani 0.598(4) 1 d . . P A 1
H29A H 0.4570 0.4034 0.9112 0.072 Uiso 0.598(4) 1 calc R U P A 1
H29B H 0.5862 0.3761 0.9699 0.072 Uiso 0.598(4) 1 calc R U P A 1
H29C H 0.4812 0.2914 0.8744 0.072 Uiso 0.598(4) 1 calc R U P A 1
C73 C 0.6878(8) 0.3907(8) 0.8033(7) 0.0477(5) Uani 0.402(4) 1 d . . P A 2
H73A H 0.7548 0.3933 0.8692 0.072 Uiso 0.402(4) 1 calc R U P A 2
H73B H 0.7111 0.4467 0.7728 0.072 Uiso 0.402(4) 1 calc R U P A 2
H73C H 0.6718 0.3240 0.7537 0.072 Uiso 0.402(4) 1 calc R U P A 2
C72 C 0.5861(7) 0.4952(7) 0.9029(6) 0.0477(5) Uani 0.402(4) 1 d . . P A 2
H72A H 0.5164 0.4918 0.9260 0.057 Uiso 0.402(4) 1 calc R U P A 2
H72B H 0.5926 0.5550 0.8722 0.057 Uiso 0.402(4) 1 calc R U P A 2
H72C H 0.6619 0.5022 0.9633 0.057 Uiso 0.402(4) 1 calc R U P A 2
C71 C 0.5352(7) 0.3017(7) 0.8681(5) 0.0477(5) Uani 0.402(4) 1 d . . P A 2
H71A H 0.4547 0.2976 0.8742 0.072 Uiso 0.402(4) 1 calc R U P A 2
H71B H 0.5979 0.3066 0.9371 0.072 Uiso 0.402(4) 1 calc R U P A 2
H71C H 0.5333 0.2396 0.8181 0.072 Uiso 0.402(4) 1 calc R U P A 2
C31 C -0.0714(2) 0.30231(18) 0.08509(17) 0.0252(5) Uani 1 1 d . . . . .
H31 H -0.1268 0.3525 0.0765 0.030 Uiso 1 1 calc R U . . .
C32 C -0.1714(2) 0.22656(18) 0.23264(18) 0.0269(5) Uani 1 1 d . . . . .
H32 H -0.2016 0.1570 0.1823 0.032 Uiso 1 1 calc R U . . .
C33 C -0.1408(2) 0.20226(18) 0.00260(18) 0.0285(5) Uani 1 1 d . . . . .
H33A H -0.2149 0.1746 0.0142 0.043 Uiso 1 1 calc R U . . .
H33B H -0.0882 0.1518 0.0081 0.043 Uiso 1 1 calc R U . . .
H33C H -0.1641 0.2159 -0.0677 0.043 Uiso 1 1 calc R U . . .
C34 C 0.0442(2) 0.3502(2) 0.0693(2) 0.0384(6) Uani 1 1 d . . . . .
H34A H 0.0970 0.3002 0.0706 0.058 Uiso 1 1 calc R U . . .
H34B H 0.0888 0.4123 0.1260 0.058 Uiso 1 1 calc R U . . .
H34C H 0.0207 0.3689 0.0014 0.058 Uiso 1 1 calc R U . . .
C35 C -0.2733(2) 0.2856(2) 0.2039(2) 0.0369(6) Uani 1 1 d . . . . .
H35A H -0.2477 0.3536 0.2534 0.055 Uiso 1 1 calc R U . . .
H35B H -0.3477 0.2468 0.2075 0.055 Uiso 1 1 calc R U . . .
H35C H -0.2904 0.2946 0.1323 0.055 Uiso 1 1 calc R U . . .
C36 C -0.1423(3) 0.2094(2) 0.3430(2) 0.0419(7) Uani 1 1 d . . . . .
H36A H -0.1136 0.2763 0.3943 0.063 Uiso 1 1 calc R U . . .
H36B H -0.0781 0.1693 0.3581 0.063 Uiso 1 1 calc R U . . .
H36C H -0.2166 0.1714 0.3475 0.063 Uiso 1 1 calc R U . . .
C42 C 0.4497(2) 0.2196(2) 0.37574(19) 0.0338(6) Uani 1 1 d . . . . .
H42 H 0.4275 0.1660 0.3088 0.041 Uiso 1 1 calc R U . . .
C43 C 0.2095(3) 0.0533(3) 0.4909(3) 0.0756(12) Uani 1 1 d . . . . .
H43A H 0.2141 0.1096 0.5483 0.113 Uiso 1 1 calc R U . . .
H43B H 0.2098 -0.0112 0.5143 0.113 Uiso 1 1 calc R U . . .
H43C H 0.1337 0.0456 0.4302 0.113 Uiso 1 1 calc R U . . .
C44 C 0.3174(3) -0.0090(2) 0.3717(3) 0.0712(12) Uani 1 1 d . . . . .
H44A H 0.3094 -0.0749 0.3920 0.107 Uiso 1 1 calc R U . . .
H44B H 0.3943 0.0055 0.3596 0.107 Uiso 1 1 calc R U . . .
H44C H 0.2479 -0.0130 0.3070 0.107 Uiso 1 1 calc R U . . .
C45 C 0.5710(2) 0.2065(3) 0.4521(2) 0.0484(8) Uani 1 1 d . . . . .
H45A H 0.5597 0.1379 0.4667 0.073 Uiso 1 1 calc R U . . .
H45B H 0.5975 0.2598 0.5179 0.073 Uiso 1 1 calc R U . . .
H45C H 0.6335 0.2135 0.4208 0.073 Uiso 1 1 calc R U . . .
C46 C 0.4632(3) 0.3245(2) 0.3491(2) 0.0447(7) Uani 1 1 d . . . . .
H46A H 0.4847 0.3793 0.4130 0.067 Uiso 1 1 calc R U . . .
H46B H 0.3854 0.3289 0.2967 0.067 Uiso 1 1 calc R U . . .
H46C H 0.5282 0.3328 0.3206 0.067 Uiso 1 1 calc R U . . .
C51 C -0.2348(3) -0.1142(3) 0.0942(3) 0.0598(9) Uani 1 1 d . . . . .
H51 H -0.2772 -0.1289 0.1388 0.072 Uiso 1 1 calc R U . . .
C52 C -0.1216(3) -0.0478(2) 0.1356(2) 0.0493(8) Uani 1 1 d . . . . .
H52 H -0.0857 -0.0179 0.2092 0.059 Uiso 1 1 calc R U . . .
C53 C -0.0569(3) -0.02297(19) 0.0698(2) 0.0346(6) Uani 1 1 d . . . . .
C54 C 0.0591(3) 0.04460(19) 0.11152(19) 0.0361(6) Uani 1 1 d . . . . .
C55 C 0.1161(2) 0.06803(18) 0.0414(2) 0.0358(6) Uani 1 1 d . . . . .
C56 C 0.2311(3) 0.1376(2) 0.0784(3) 0.0485(8) Uani 1 1 d . . . . .
H56 H 0.2696 0.1694 0.1515 0.058 Uiso 1 1 calc R U . . .
C57 C 0.2875(3) 0.1602(2) 0.0139(3) 0.0596(9) Uani 1 1 d . . . . .
H57 H 0.3644 0.2080 0.0418 0.072 Uiso 1 1 calc R U . . .
C41 C 0.3185(3) 0.0778(2) 0.4601(2) 0.0453(7) Uani 1 1 d . . . . .
H41 H 0.3949 0.0861 0.5230 0.054 Uiso 1 1 calc R U . . .

loop_
_atom_site_aniso_label
_atom_site_aniso_U_11
_atom_site_aniso_U_22
_atom_site_aniso_U_33
_atom_site_aniso_U_23
_atom_site_aniso_U_13
_atom_site_aniso_U_12
Pd 0.02285(10) 0.02091(10) 0.01518(10) -0.00095(7) 0.00045(7) 0.00245(7)
C24 0.0263(13) 0.0391(14) 0.0171(12) 0.0069(10) 0.0031(10) -0.0004(11)
P2 0.0240(3) 0.0228(3) 0.0222(3) 0.0028(2) 0.0007(2) 0.0021(2)
C25 0.0336(14) 0.0280(13) 0.0196(12) 0.0010(10) 0.0043(10) -0.0022(10)
C26 0.0332(14) 0.0242(12) 0.0213(12) 0.0028(10) 0.0035(10) 0.0040(10)
C 0.0264(12) 0.0259(12) 0.0198(12) 0.0016(10) 0.0008(10) 0.0009(10)
C11 0.0296(13) 0.0238(12) 0.0171(11) -0.0001(9) 0.0036(10) 0.0013(10)
C12 0.0265(12) 0.0234(12) 0.0175(11) 0.0002(9) 0.0038(9) 0.0019(10)
C13 0.0241(12) 0.0269(12) 0.0173(11) 0.0004(9) 0.0008(9) 0.0028(10)
C15 0.0357(14) 0.0205(12) 0.0214(12) -0.0001(10) 0.0009(10) -0.0006(10)
C14 0.0287(13) 0.0262(12) 0.0211(12) 0.0044(10) 0.0066(10) 0.0044(10)
C16 0.0329(14) 0.0269(13) 0.0189(12) 0.0000(10) -0.0036(10) 0.0013(11)
C17 0.0363(15) 0.0345(15) 0.0347(14) 0.0129(12) 0.0055(12) 0.0013(12)
C63 0.103(7) 0.048(4) 0.078(5) 0.004(4) 0.045(5) 0.001(4)
C62 0.069(2) 0.052(2) 0.086(3) -0.001(2) 0.027(2) 0.0183(18)
C61 0.050(2) 0.0369(17) 0.088(3) -0.0032(17) 0.0251(18) 0.0069(14)
C10 0.0319(13) 0.0256(12) 0.0236(12) 0.0052(10) 0.0052(10) 0.0032(10)
C18 0.0557(18) 0.0282(14) 0.0359(15) 0.0082(12) 0.0167(13) 0.0120(12)
C19 0.0342(14) 0.0308(14) 0.0344(14) 0.0125(11) 0.0040(11) 0.0070(11)
C21 0.0260(12) 0.0224(12) 0.0190(11) 0.0027(9) 0.0011(10) -0.0020(10)
C20 0.0380(10) 0.0707(16) 0.0226(9) 0.0111(8) -0.0020(7) 0.0083(10)
C22 0.0238(12) 0.0263(12) 0.0185(11) 0.0047(9) 0.0030(9) -0.0006(10)
C23 0.0244(12) 0.0380(14) 0.0232(12) 0.0093(11) 0.0050(10) 0.0062(10)
P1 0.0218(3) 0.0203(3) 0.0148(3) -0.0004(2) 0.0012(2) 0.0015(2)
O 0.0761(15) 0.0362(11) 0.0224(9) -0.0051(8) -0.0063(9) 0.0300(10)
C27 0.0380(10) 0.0707(16) 0.0226(9) 0.0111(8) -0.0020(7) 0.0083(10)
C28 0.0380(10) 0.0707(16) 0.0226(9) 0.0111(8) -0.0020(7) 0.0083(10)
C29 0.0380(10) 0.0707(16) 0.0226(9) 0.0111(8) -0.0020(7) 0.0083(10)
C73 0.0380(10) 0.0707(16) 0.0226(9) 0.0111(8) -0.0020(7) 0.0083(10)
C72 0.0380(10) 0.0707(16) 0.0226(9) 0.0111(8) -0.0020(7) 0.0083(10)
C71 0.0380(10) 0.0707(16) 0.0226(9) 0.0111(8) -0.0020(7) 0.0083(10)
C31 0.0289(13) 0.0250(12) 0.0153(11) 0.0019(9) 0.0030(9) 0.0026(10)
C32 0.0261(12) 0.0232(12) 0.0254(12) -0.0002(10) 0.0075(10) -0.0004(10)
C33 0.0320(13) 0.0283(13) 0.0174(11) 0.0007(10) 0.0022(10) 0.0053(10)
C34 0.0430(16) 0.0400(15) 0.0247(13) 0.0035(11) 0.0109(12) -0.0043(12)
C35 0.0276(13) 0.0350(15) 0.0428(16) 0.0014(12) 0.0117(12) 0.0040(11)
C36 0.0437(16) 0.0525(18) 0.0322(15) 0.0124(13) 0.0186(13) 0.0045(13)
C42 0.0283(13) 0.0406(15) 0.0254(13) -0.0029(11) 0.0070(11) 0.0066(11)
C43 0.061(2) 0.066(2) 0.097(3) 0.054(2) 0.015(2) -0.0051(18)
C44 0.077(2) 0.0236(15) 0.064(2) -0.0016(14) -0.0290(18) 0.0103(15)
C45 0.0313(15) 0.067(2) 0.0395(16) 0.0010(14) 0.0091(13) 0.0125(14)
C46 0.0406(16) 0.0506(18) 0.0405(16) 0.0056(13) 0.0196(13) -0.0019(13)
C51 0.063(2) 0.0486(19) 0.095(3) 0.037(2) 0.045(2) 0.0317(17)
C52 0.072(2) 0.0421(17) 0.0459(17) 0.0168(14) 0.0236(16) 0.0373(16)
C53 0.0484(16) 0.0246(13) 0.0299(14) 0.0049(11) 0.0087(12) 0.0214(12)
C54 0.0510(17) 0.0241(13) 0.0226(13) -0.0016(10) -0.0011(12) 0.0216(12)
C55 0.0390(15) 0.0213(12) 0.0340(14) -0.0013(11) -0.0021(12) 0.0151(11)
C56 0.0427(17) 0.0331(16) 0.058(2) 0.0050(14) 0.0053(15) 0.0138(13)
C57 0.0471(19) 0.0399(18) 0.085(3) 0.0147(18) 0.0123(19) 0.0177(15)
C41 0.0437(17) 0.0259(14) 0.0455(17) 0.0148(12) -0.0098(13) 0.0005(12)

loop_
_atom_type_symbol
_atom_type_description
_atom_type_scat_dispersion_real
_atom_type_scat_dispersion_imag
_atom_type_scat_source
C C 0.0033 0.0016 'International Tables Vol C Tables 4.2.6.8 and 6.1.1.4'
H H 0.0000 0.0000 'International Tables Vol C Tables 4.2.6.8 and 6.1.1.4'
O O 0.0106 0.0060 'International Tables Vol C Tables 4.2.6.8 and 6.1.1.4'
P P 0.1023 0.0942 'International Tables Vol C Tables 4.2.6.8 and 6.1.1.4'
Pd Pd -0.9988 1.0072 'International Tables Vol C Tables 4.2.6.8 and 6.1.1.4'

loop_
_geom_angle_atom_site_label_1
_geom_angle_atom_site_label_2
_geom_angle_atom_site_label_3
_geom_angle
_geom_angle_site_symmetry_1
_geom_angle_site_symmetry_3
C Pd O 171.43(8) . .
C Pd P2 83.23(7) . .
O Pd P2 89.07(5) . .
C Pd P1 83.56(7) . .
O Pd P1 104.11(5) . .
P2 Pd P1 166.79(2) . .
C23 C24 C25 116.3(2) . .
C23 C24 C20 122.1(2) . .
C25 C24 C20 121.6(2) . .
C22 P2 C42 107.86(11) . .
C22 P2 C41 106.90(12) . .
C42 P2 C41 106.20(14) . .
C22 P2 Pd 102.50(8) . .
C42 P2 Pd 114.18(9) . .
C41 P2 Pd 118.52(9) . .
C26 C25 C24 122.7(2) . .
C26 C25 H25 118.7 . .
C24 C25 H25 118.7 . .
C25 C26 C21 121.2(2) . .
C25 C26 H26 119.4 . .
C21 C26 H26 119.4 . .
C11 C C21 121.8(2) . .
C11 C Pd 118.99(16) . .
C21 C Pd 119.22(17) . .
C16 C11 C12 115.9(2) . .
C16 C11 C 124.8(2) . .
C12 C11 C 119.1(2) . .
C13 C12 C11 121.2(2) . .
C13 C12 P1 124.27(17) . .
C11 C12 P1 113.90(17) . .
C14 C13 C12 122.5(2) . .
C14 C13 H13 118.8 . .
C12 C13 H13 118.8 . .
C16 C15 C14 122.4(2) . .
C16 C15 H15 118.8 . .
C14 C15 H15 118.8 . .
C13 C14 C15 116.2(2) . .
C13 C14 C10 123.7(2) . .
C15 C14 C10 119.9(2) . .
C15 C16 C11 121.8(2) . .
C15 C16 H16 119.1 . .
C11 C16 H16 119.1 . .
C10 C17 H17A 109.5 . .
C10 C17 H17B 109.5 . .
H17A C17 H17B 109.5 . .
C10 C17 H17C 109.5 . .
H17A C17 H17C 109.5 . .
H17B C17 H17C 109.5 . .
C62 C63 H63A 109.5 . .
C62 C63 H63B 109.5 . .
H63A C63 H63B 109.5 . .
C62 C63 H63C 109.5 . .
H63A C63 H63C 109.5 . .
H63B C63 H63C 109.5 . .
C63 C62 C61 116.2(5) . .
C63 C62 H62A 108.2 . .
C61 C62 H62A 108.2 . .
C63 C62 H62B 108.2 . .
C61 C62 H62B 108.2 . .
H62A C62 H62B 107.4 . .
C61 C61 C62 114.6(4) 2_655 .
C61 C61 H61A 108.6 2_655 .
C62 C61 H61A 108.6 . .
C61 C61 H61B 108.6 2_655 .
C62 C61 H61B 108.6 . .
H61A C61 H61B 107.6 . .
C14 C10 C17 108.4(2) . .
C14 C10 C18 110.8(2) . .
C17 C10 C18 109.4(2) . .
C14 C10 C19 111.4(2) . .
C17 C10 C19 108.1(2) . .
C18 C10 C19 108.7(2) . .
C10 C18 H18A 109.5 . .
C10 C18 H18B 109.5 . .
H18A C18 H18B 109.5 . .
C10 C18 H18C 109.5 . .
H18A C18 H18C 109.5 . .
H18B C18 H18C 109.5 . .
C10 C19 H19A 109.5 . .
C10 C19 H19B 109.5 . .
H19A C19 H19B 109.5 . .
C10 C19 H19C 109.5 . .
H19A C19 H19C 109.5 . .
H19B C19 H19C 109.5 . .
C26 C21 C22 115.7(2) . .
C26 C21 C 125.0(2) . .
C22 C21 C 119.3(2) . .
C28 C20 C29 113.3(4) . .
C72 C20 C24 115.7(4) . .
C28 C20 C24 114.1(3) . .
C29 C20 C24 110.5(3) . .
C72 C20 C73 112.8(5) . .
C24 C20 C73 107.3(4) . .
C28 C20 C27 104.2(4) . .
C29 C20 C27 106.4(3) . .
C24 C20 C27 107.7(3) . .
C72 C20 C71 110.8(5) . .
C24 C20 C71 105.5(3) . .
C73 C20 C71 103.8(5) . .
C23 C22 C21 121.8(2) . .
C23 C22 P2 125.51(19) . .
C21 C22 P2 112.67(16) . .
C24 C23 C22 121.9(2) . .
C24 C23 H23 119.1 . .
C22 C23 H23 119.1 . .
C12 P1 C31 101.89(10) . .
C12 P1 C32 108.72(11) . .
C31 P1 C32 105.63(11) . .
C12 P1 Pd 100.60(8) . .
C31 P1 Pd 124.22(8) . .
C32 P1 Pd 114.12(8) . .
C54 O Pd 130.52(16) . .
C20 C27 H27A 109.5 . .
C20 C27 H27B 109.5 . .
H27A C27 H27B 109.5 . .
C20 C27 H27C 109.5 . .
H27A C27 H27C 109.5 . .
H27B C27 H27C 109.5 . .
C20 C28 H28A 109.5 . .
C20 C28 H28B 109.5 . .
H28A C28 H28B 109.5 . .
C20 C28 H28C 109.5 . .
H28A C28 H28C 109.5 . .
H28B C28 H28C 109.5 . .
C20 C29 H29A 109.5 . .
C20 C29 H29B 109.5 . .
H29A C29 H29B 109.5 . .
C20 C29 H29C 109.5 . .
H29A C29 H29C 109.5 . .
H29B C29 H29C 109.5 . .
C20 C73 H73A 109.5 . .
C20 C73 H73B 109.5 . .
H73A C73 H73B 109.5 . .
C20 C73 H73C 109.5 . .
H73A C73 H73C 109.5 . .
H73B C73 H73C 109.5 . .
C20 C72 H72A 109.5 . .
C20 C72 H72B 109.5 . .
H72A C72 H72B 109.5 . .
C20 C72 H72C 109.5 . .
H72A C72 H72C 109.5 . .
H72B C72 H72C 109.5 . .
C20 C71 H71A 109.5 . .
C20 C71 H71B 109.5 . .
H71A C71 H71B 109.5 . .
C20 C71 H71C 109.5 . .
H71A C71 H71C 109.5 . .
H71B C71 H71C 109.5 . .
C33 C31 C34 111.8(2) . .
C33 C31 P1 113.71(16) . .
C34 C31 P1 108.65(16) . .
C33 C31 H31 107.5 . .
C34 C31 H31 107.5 . .
P1 C31 H31 107.5 . .
C35 C32 C36 111.6(2) . .
C35 C32 P1 113.98(17) . .
C36 C32 P1 108.90(17) . .
C35 C32 H32 107.4 . .
C36 C32 H32 107.4 . .
P1 C32 H32 107.4 . .
C31 C33 H33A 109.5 . .
C31 C33 H33B 109.5 . .
H33A C33 H33B 109.5 . .
C31 C33 H33C 109.5 . .
H33A C33 H33C 109.5 . .
H33B C33 H33C 109.5 . .
C31 C34 H34A 109.5 . .
C31 C34 H34B 109.5 . .
H34A C34 H34B 109.5 . .
C31 C34 H34C 109.5 . .
H34A C34 H34C 109.5 . .
H34B C34 H34C 109.5 . .
C32 C35 H35A 109.5 . .
C32 C35 H35B 109.5 . .
H35A C35 H35B 109.5 . .
C32 C35 H35C 109.5 . .
H35A C35 H35C 109.5 . .
H35B C35 H35C 109.5 . .
C32 C36 H36A 109.5 . .
C32 C36 H36B 109.5 . .
H36A C36 H36B 109.5 . .
C32 C36 H36C 109.5 . .
H36A C36 H36C 109.5 . .
H36B C36 H36C 109.5 . .
C46 C42 C45 111.4(2) . .
C46 C42 P2 109.20(18) . .
C45 C42 P2 114.80(19) . .
C46 C42 H42 107.0 . .
C45 C42 H42 107.0 . .
P2 C42 H42 107.0 . .
C41 C43 H43A 109.5 . .
C41 C43 H43B 109.5 . .
H43A C43 H43B 109.5 . .
C41 C43 H43C 109.5 . .
H43A C43 H43C 109.5 . .
H43B C43 H43C 109.5 . .
C41 C44 H44A 109.5 . .
C41 C44 H44B 109.5 . .
H44A C44 H44B 109.5 . .
C41 C44 H44C 109.5 . .
H44A C44 H44C 109.5 . .
H44B C44 H44C 109.5 . .
C42 C45 H45A 109.5 . .
C42 C45 H45B 109.5 . .
H45A C45 H45B 109.5 . .
C42 C45 H45C 109.5 . .
H45A C45 H45C 109.5 . .
H45B C45 H45C 109.5 . .
C42 C46 H46A 109.5 . .
C42 C46 H46B 109.5 . .
H46A C46 H46B 109.5 . .
C42 C46 H46C 109.5 . .
H46A C46 H46C 109.5 . .
H46B C46 H46C 109.5 . .
C52 C51 C57 119.9(3) . 2
C52 C51 H51 120.1 . .
C57 C51 H51 120.1 2 .
C51 C52 C53 121.2(3) . .
C51 C52 H52 119.4 . .
C53 C52 H52 119.4 . .
C54 C53 C52 121.5(3) . .
C54 C53 C55 121.0(2) . 2
C52 C53 C55 117.5(3) . 2
O C54 C53 119.7(3) . .
O C54 C55 121.8(3) . .
C53 C54 C55 118.4(2) . .
C56 C55 C54 121.0(3) . .
C56 C55 C53 118.4(3) . 2
C54 C55 C53 120.6(2) . 2
C57 C56 C55 122.2(3) . .
C57 C56 H56 118.9 . .
C55 C56 H56 118.9 . .
C56 C57 C51 120.8(3) . 2
C56 C57 H57 119.6 . .
C51 C57 H57 119.6 2 .
C43 C41 C44 111.7(3) . .
C43 C41 P2 109.4(2) . .
C44 C41 P2 110.4(2) . .
C43 C41 H41 108.4 . .
C44 C41 H41 108.4 . .
P2 C41 H41 108.4 . .

loop_
_geom_bond_atom_site_label_1
_geom_bond_atom_site_label_2
_geom_bond_distance
_geom_bond_site_symmetry_2
Pd C 2.004(2) .
Pd O 2.0597(17) .
Pd P2 2.2728(6) .
Pd P1 2.3109(6) .
C24 C23 1.388(3) .
C24 C25 1.399(4) .
C24 C20 1.527(3) .
P2 C22 1.804(2) .
P2 C42 1.835(3) .
P2 C41 1.837(3) .
C25 C26 1.380(3) .
C25 H25 0.9500 .
C26 C21 1.411(3) .
C26 H26 0.9500 .
C C11 1.447(3) .
C C21 1.449(3) .
C11 C16 1.412(3) .
C11 C12 1.413(3) .
C12 C13 1.391(3) .
C12 P1 1.816(2) .
C13 C14 1.387(3) .
C13 H13 0.9500 .
C15 C16 1.374(3) .
C15 C14 1.403(3) .
C15 H15 0.9500 .
C14 C10 1.527(3) .
C16 H16 0.9500 .
C17 C10 1.527(3) .
C17 H17A 0.9800 .
C17 H17B 0.9800 .
C17 H17C 0.9800 .
C63 C62 1.302(8) .
C63 H63A 0.9800 .
C63 H63B 0.9800 .
C63 H63C 0.9800 .
C62 C61 1.515(5) .
C62 H62A 0.9900 .
C62 H62B 0.9900 .
C61 C61 1.498(7) 2_655
C61 H61A 0.9900 .
C61 H61B 0.9900 .
C10 C18 1.531(3) .
C10 C19 1.531(3) .
C18 H18A 0.9800 .
C18 H18B 0.9800 .
C18 H18C 0.9800 .
C19 H19A 0.9800 .
C19 H19B 0.9800 .
C19 H19C 0.9800 .
C21 C22 1.413(3) .
C20 C72 1.417(8) .
C20 C28 1.466(7) .
C20 C29 1.493(6) .
C20 C73 1.583(10) .
C20 C27 1.623(7) .
C20 C71 1.628(9) .
C22 C23 1.390(3) .
C23 H23 0.9500 .
P1 C31 1.849(2) .
P1 C32 1.852(2) .
O C54 1.322(3) .
C27 H27A 0.9800 .
C27 H27B 0.9800 .
C27 H27C 0.9800 .
C28 H28A 0.9800 .
C28 H28B 0.9800 .
C28 H28C 0.9800 .
C29 H29A 0.9800 .
C29 H29B 0.9800 .
C29 H29C 0.9800 .
C73 H73A 0.9800 .
C73 H73B 0.9800 .
C73 H73C 0.9800 .
C72 H72A 0.9800 .
C72 H72B 0.9800 .
C72 H72C 0.9800 .
C71 H71A 0.9800 .
C71 H71B 0.9800 .
C71 H71C 0.9800 .
C31 C33 1.520(3) .
C31 C34 1.531(3) .
C31 H31 1.0000 .
C32 C35 1.518(3) .
C32 C36 1.522(3) .
C32 H32 1.0000 .
C33 H33A 0.9800 .
C33 H33B 0.9800 .
C33 H33C 0.9800 .
C34 H34A 0.9800 .
C34 H34B 0.9800 .
C34 H34C 0.9800 .
C35 H35A 0.9800 .
C35 H35B 0.9800 .
C35 H35C 0.9800 .
C36 H36A 0.9800 .
C36 H36B 0.9800 .
C36 H36C 0.9800 .
C42 C46 1.521(4) .
C42 C45 1.526(4) .
C42 H42 1.0000 .
C43 C41 1.504(5) .
C43 H43A 0.9800 .
C43 H43B 0.9800 .
C43 H43C 0.9800 .
C44 C41 1.534(4) .
C44 H44A 0.9800 .
C44 H44B 0.9800 .
C44 H44C 0.9800 .
C45 H45A 0.9800 .
C45 H45B 0.9800 .
C45 H45C 0.9800 .
C46 H46A 0.9800 .
C46 H46B 0.9800 .
C46 H46C 0.9800 .
C51 C52 1.374(5) .
C51 C57 1.400(5) 2
C51 H51 0.9500 .
C52 C53 1.430(4) .
C52 H52 0.9500 .
C53 C54 1.405(4) .
C53 C55 1.437(3) 2
C54 C55 1.414(4) .
C55 C56 1.413(4) .
C55 C53 1.438(3) 2
C56 C57 1.336(5) .
C56 H56 0.9500 .
C57 C51 1.400(5) 2
C57 H57 0.9500 .
C41 H41 1.0000 .
